data_4112505
loop_
_publ_author_name
'Reto Dorta'
'Edwin D. Stevens'
'Steven P. Nolan'

_publ_section_title
;
 Double C-H Activation in a Rh-NHC Complex Leading to the Isolation of a
 14-Electron Rh(III) Complex
;
_journal_name_full 'Journal of the American Chemical Society'
_journal_page_first 5054
_journal_page_last 5055
_journal_paper_doi 10.1021/ja049545+
_journal_volume 126
_journal_year 2004
_chemical_formula_sum 'C22 H38 F6 N4 P Rh'
_chemical_formula_weight 606.44
_chemical_name_systematic
; 
 ? 
;
_space_group_IT_number 9
_symmetry_cell_setting monoclinic
_symmetry_space_group_name_Hall 'C -2yc'
_symmetry_space_group_name_H-M 'C 1 c 1'
_atom_sites_solution_hydrogens geom
_atom_sites_solution_primary direct
_atom_sites_solution_secondary difmap
_audit_creation_method SHELXL-97
_cell_angle_alpha 90.00
_cell_angle_beta 128.6360(10)
_cell_angle_gamma 90.00
_cell_formula_units_Z 4
_cell_length_a 15.5823(8)
_cell_length_b 21.0284(10)
_cell_length_c 10.3295(5)
_cell_measurement_reflns_used 43862
_cell_measurement_temperature 150(2)
_cell_measurement_theta_max 30.551
_cell_measurement_theta_min 3.284
_cell_volume 2643.9(2)
_computing_cell_refinement 'Bruker SMART'
_computing_data_collection 'Bruker SMART'
_computing_data_reduction 'Bruker SAINT'
_computing_molecular_graphics 'Bruker SHELXTL'
_computing_publication_material 'Bruker SHELXTL'
_computing_structure_refinement 'SHELXL-97 (Sheldrick, 1997)'
_computing_structure_solution 'SHELXS-97 (Sheldrick, 1990)'
_diffrn_ambient_temperature 150(2)
_diffrn_measured_fraction_theta_full 0.996
_diffrn_measured_fraction_theta_max 0.996
_diffrn_measurement_device_type 'CCD area detector'
_diffrn_measurement_method 'phi and omega scans'
_diffrn_radiation_monochromator graphite
_diffrn_radiation_source 'fine-focus sealed tube'
_diffrn_radiation_type MoK\a
_diffrn_radiation_wavelength 0.71073
_diffrn_reflns_av_R_equivalents 0.0286
_diffrn_reflns_av_sigmaI/netI 0.0246
_diffrn_reflns_limit_h_max 22
_diffrn_reflns_limit_h_min -22
_diffrn_reflns_limit_k_max 30
_diffrn_reflns_limit_k_min -30
_diffrn_reflns_limit_l_max 14
_diffrn_reflns_limit_l_min -14
_diffrn_reflns_number 36373
_diffrn_reflns_theta_full 30.58
_diffrn_reflns_theta_max 30.58
_diffrn_reflns_theta_min 3.35
_exptl_absorpt_coefficient_mu 0.766
_exptl_absorpt_correction_T_max 0.969921
_exptl_absorpt_correction_T_min 0.863648
_exptl_absorpt_correction_type empirical
_exptl_crystal_colour red
_exptl_crystal_density_diffrn 1.524
_exptl_crystal_density_meas 0
_exptl_crystal_description needle
_exptl_crystal_F_000 1248
_exptl_crystal_size_max 0.50
_exptl_crystal_size_mid 0.40
_exptl_crystal_size_min 0.25
_refine_diff_density_max 0.375
_refine_diff_density_min -0.554
_refine_diff_density_rms 0.054
_refine_ls_abs_structure_details 'Flack H D (1983), Acta Cryst. A39, 876-881'
_refine_ls_abs_structure_Flack 0.00(2)
_refine_ls_extinction_method none
_refine_ls_goodness_of_fit_ref 1.025
_refine_ls_hydrogen_treatment mixed
_refine_ls_matrix_type full
_refine_ls_number_parameters 514
_refine_ls_number_reflns 8052
_refine_ls_number_restraints 1815
_refine_ls_restrained_S_all 1.077
_refine_ls_R_factor_all 0.0268
_refine_ls_R_factor_gt 0.0231
_refine_ls_shift/su_max 2.262
_refine_ls_shift/su_mean 0.042
_refine_ls_structure_factor_coef Fsqd
_refine_ls_weighting_details 'calc w=1/[\s^2^(Fo^2^)+(0.0239P)^2^+2.1612P] where P=(Fo^2^+2Fc^2^)/3'
_refine_ls_weighting_scheme calc
_refine_ls_wR_factor_gt 0.0533
_refine_ls_wR_factor_ref 0.0547
_reflns_number_gt 7477
_reflns_number_total 8052
_reflns_threshold_expression >2sigma(I)
_cod_data_source_file ja0495452Bsi20040126_120714.cif
_cod_data_source_block nol148
_cod_database_code 4112505

loop_
_symmetry_equiv_pos_as_xyz
'x, y, z'
'x, -y, z+1/2'
'x+1/2, y+1/2, z'
'x+1/2, -y+1/2, z+1/2'

loop_
_atom_site_label
_atom_site_type_symbol
_atom_site_fract_x
_atom_site_fract_y
_atom_site_fract_z
_atom_site_U_iso_or_equiv
_atom_site_adp_type
_atom_site_occupancy
_atom_site_symmetry_multiplicity
_atom_site_calc_flag
_atom_site_refinement_flags
_atom_site_disorder_assembly
_atom_site_disorder_group
Rh1 Rh 0.17042(8) 0.858824(5) 0.29699(13) 0.01897(4) Uani 1 1 d U . .
P1 P -0.33035(19) 0.89362(2) -0.7037(3) 0.02777(9) Uani 1 1 d DU . .
F1 F -0.2932(7) 0.8267(3) -0.6019(10) 0.0545(18) Uani 0.446(7) 1 d PDU A 1
F1A F -0.3569(5) 0.8208(3) -0.7743(9) 0.0579(18) Uani 0.554(7) 1 d PDU A 2
C1 C 0.0148(5) 0.8635(2) 0.0754(8) 0.0227(11) Uani 1 1 d U . .
N1 N -0.0465(3) 0.8367(3) -0.0705(6) 0.0252(9) Uani 1 1 d U . .
C2 C -0.1481(6) 0.8652(3) -0.1774(8) 0.0330(14) Uani 1 1 d U . .
H2 H -0.199(3) 0.8559(15) -0.266(5) 0.022(8) Uiso 1 1 d . . .
N2 N -0.0503(4) 0.9106(3) 0.0662(5) 0.0267(9) Uani 1 1 d U . .
F2A F -0.3393(6) 0.8791(5) -0.5728(10) 0.054(2) Uani 0.554(7) 1 d PDU A 2
F2 F -0.3438(8) 0.9186(5) -0.5594(10) 0.072(3) Uani 0.446(7) 1 d PDU A 1
N3 N 0.3868(3) 0.8356(3) 0.6688(5) 0.0230(8) Uani 1 1 d U . .
C3 C -0.1493(4) 0.9121(4) -0.0849(7) 0.0318(11) Uani 1 1 d U . .
H3 H -0.194(3) 0.9501(17) -0.108(4) 0.032(10) Uiso 1 1 d . . .
F3 F -0.4554(6) 0.8716(5) -0.8124(11) 0.051(2) Uani 0.446(7) 1 d PDU A 1
F3A F -0.4559(4) 0.9093(5) -0.8351(8) 0.0467(16) Uani 0.554(7) 1 d PDU A 2
C4 C -0.0089(4) 0.7816(3) -0.1201(7) 0.0277(11) Uani 1 1 d U . .
N4 N 0.3868(3) 0.9108(3) 0.5240(5) 0.0301(10) Uani 1 1 d U . .
F4 F -0.3656(8) 0.9639(4) -0.7744(13) 0.061(2) Uani 0.446(7) 1 d PDU A 1
F4A F -0.2998(7) 0.9638(3) -0.6562(10) 0.0551(17) Uani 0.554(7) 1 d PDU A 2
F5 F -0.2070(5) 0.9161(5) -0.5682(9) 0.045(2) Uani 0.446(7) 1 d PDU A 1
F5A F -0.2003(4) 0.8751(4) -0.5932(9) 0.0514(18) Uani 0.554(7) 1 d PDU A 2
C5 C -0.1119(6) 0.7428(4) -0.2558(10) 0.056(2) Uani 1 1 d DU . .
H5A H -0.176(2) 0.7659(15) -0.345(3) 0.057(12) Uiso 1 1 d D . .
H5B H -0.124(4) 0.724(2) -0.184(5) 0.12(3) Uiso 1 1 d D . .
H5C H -0.091(3) 0.7117(15) -0.300(4) 0.056(14) Uiso 1 1 d D . .
C6 C 0.0418(6) 0.8095(4) -0.1924(10) 0.0435(15) Uani 1 1 d DU . .
H6B H 0.1110(19) 0.8288(17) -0.100(3) 0.053(15) Uiso 1 1 d D . .
H6C H 0.060(3) 0.7753(16) -0.236(5) 0.08(2) Uiso 1 1 d D . .
H6A H -0.004(3) 0.8404(15) -0.280(3) 0.051(15) Uiso 1 1 d D . .
F6 F -0.3188(9) 0.8696(5) -0.8271(10) 0.0436(19) Uani 0.446(7) 1 d PDU A 1
F6A F -0.3194(5) 0.9079(4) -0.8539(8) 0.0507(16) Uani 0.554(7) 1 d PDU A 2
C7 C 0.0703(6) 0.7434(3) 0.0262(8) 0.0403(14) Uani 1 1 d DU . .
H7B H 0.102(3) 0.7098(14) 0.002(5) 0.052(13) Uiso 1 1 d D . .
H7C H 0.131(2) 0.7653(19) 0.127(3) 0.066(16) Uiso 1 1 d D . .
H7A H 0.027(3) 0.7230(18) 0.054(5) 0.079(18) Uiso 1 1 d D . .
C8 C -0.0100(5) 0.9492(3) 0.2114(7) 0.0373(11) Uani 1 1 d U . .
C9 C -0.1050(3) 0.9457(2) 0.2291(5) 0.0353(7) Uani 1 1 d DU . .
H9A H -0.1690(14) 0.9682(10) 0.138(2) 0.027(7) Uiso 1 1 d D . .
H9B H -0.126(2) 0.9027(7) 0.237(3) 0.054(10) Uiso 1 1 d D . .
H9C H -0.071(2) 0.9672(12) 0.3338(19) 0.055(11) Uiso 1 1 d D . .
C10 C 0.0009(3) 1.01342(17) 0.1773(4) 0.0324(7) Uani 1 1 d DU . .
H10A H -0.0638(18) 1.0356(17) 0.083(3) 0.078(15) Uiso 1 1 d D . .
H10B H 0.027(2) 1.0373(13) 0.278(2) 0.039(8) Uiso 1 1 d D . .
H10C H 0.0578(14) 1.0154(12) 0.166(3) 0.000(6) Uiso 1 1 d D . .
C11 C 0.1009(5) 0.9180(3) 0.3611(7) 0.0325(12) Uani 1 1 d DU . .
H11B H 0.088(5) 0.889(2) 0.420(5) 0.056(17) Uiso 1 1 d D . .
H11C H 0.153(4) 0.9499(18) 0.440(4) 0.053(17) Uiso 1 1 d D . .
C12 C 0.3237(5) 0.8656(3) 0.5138(7) 0.0227(11) Uani 1 1 d U . .
C13 C 0.4882(4) 0.8678(3) 0.7695(8) 0.0339(14) Uani 1 1 d U . .
H13 H 0.534(3) 0.8577(14) 0.897(4) 0.021(8) Uiso 1 1 d . . .
C14 C 0.4892(5) 0.9136(4) 0.6854(8) 0.0392(13) Uani 1 1 d U . .
H14 H 0.554(3) 0.9339(18) 0.722(4) 0.031(9) Uiso 1 1 d . . .
C15 C 0.3496(4) 0.7835(3) 0.7159(6) 0.0237(10) Uani 1 1 d U . .
C16 C 0.2699(5) 0.7397(3) 0.5611(8) 0.0377(13) Uani 1 1 d DU . .
H16A H 0.294(3) 0.7295(15) 0.497(4) 0.040(10) Uiso 1 1 d D . .
H16B H 0.258(3) 0.7008(10) 0.597(4) 0.041(12) Uiso 1 1 d D . .
H16C H 0.2030(17) 0.7650(13) 0.492(3) 0.027(9) Uiso 1 1 d D . .
C17 C 0.2923(6) 0.8105(4) 0.7821(9) 0.0450(16) Uani 1 1 d DU . .
H17A H 0.354(2) 0.8295(17) 0.887(3) 0.08(2) Uiso 1 1 d D . .
H17B H 0.262(2) 0.7765(11) 0.808(4) 0.023(9) Uiso 1 1 d D . .
H17C H 0.234(2) 0.8420(13) 0.715(4) 0.040(12) Uiso 1 1 d D . .
C18 C 0.4450(5) 0.7420(4) 0.8435(9) 0.0505(18) Uani 1 1 d DU . .
H18A H 0.495(2) 0.7317(13) 0.821(4) 0.030(8) Uiso 1 1 d D . .
H18B H 0.418(3) 0.7026(9) 0.856(4) 0.031(9) Uiso 1 1 d D . .
H18C H 0.485(3) 0.7660(14) 0.946(3) 0.051(11) Uiso 1 1 d D . .
C19 C 0.3398(5) 0.9528(3) 0.3765(7) 0.0411(13) Uani 1 1 d U . .
C20 C 0.2994(3) 1.02009(17) 0.3998(4) 0.0319(7) Uani 1 1 d DU . .
H20B H 0.3717(12) 1.0367(13) 0.487(2) 0.025(7) Uiso 1 1 d D . .
H20C H 0.2651(19) 1.0474(12) 0.303(2) 0.042(9) Uiso 1 1 d D . .
H20A H 0.2541(17) 1.0173(15) 0.435(3) 0.040(8) Uiso 1 1 d D . .
C21 C 0.4147(3) 0.96668(19) 0.3408(5) 0.0390(8) Uani 1 1 d DU . .
H21A H 0.4443(17) 0.9270(7) 0.336(3) 0.000(7) Uiso 1 1 d D . .
H21B H 0.4764(16) 0.9904(10) 0.436(2) 0.035(8) Uiso 1 1 d D . .
H21C H 0.386(3) 0.9907(11) 0.240(2) 0.066(12) Uiso 1 1 d D . .
C22 C 0.2419(5) 0.9157(3) 0.2320(6) 0.0294(11) Uani 1 1 d DU . .
H22B H 0.264(3) 0.8833(14) 0.190(4) 0.016(9) Uiso 1 1 d D . .
H22C H 0.190(3) 0.9447(15) 0.142(3) 0.027(11) Uiso 1 1 d D . .

loop_
_atom_site_aniso_label
_atom_site_aniso_U_11
_atom_site_aniso_U_22
_atom_site_aniso_U_33
_atom_site_aniso_U_23
_atom_site_aniso_U_13
_atom_site_aniso_U_12
Rh1 0.02071(6) 0.01537(5) 0.01412(5) -0.0006(2) 0.00760(4) -0.0008(2)
P1 0.01731(17) 0.02121(18) 0.0316(2) -0.0040(9) 0.00884(16) -0.0006(8)
F1 0.061(3) 0.037(3) 0.038(2) 0.017(2) 0.018(2) -0.008(2)
F1A 0.048(3) 0.0209(17) 0.097(5) -0.0150(19) 0.042(3) -0.0153(17)
C1 0.022(2) 0.020(2) 0.025(2) 0.0073(15) 0.0144(18) 0.0112(15)
N1 0.0212(18) 0.030(2) 0.026(2) -0.0006(17) 0.0154(16) 0.0091(16)
C2 0.032(3) 0.045(3) 0.018(3) -0.0005(19) 0.014(2) 0.006(2)
N2 0.038(2) 0.026(2) 0.0203(18) 0.0055(16) 0.0204(16) 0.0162(17)
F2A 0.032(3) 0.082(5) 0.045(4) 0.028(3) 0.023(3) -0.004(4)
F2 0.065(4) 0.108(7) 0.044(4) -0.020(4) 0.035(3) 0.026(4)
N3 0.0156(16) 0.034(2) 0.0074(15) 0.0010(14) 0.0012(12) -0.0007(15)
C3 0.027(2) 0.046(3) 0.027(2) 0.011(2) 0.0189(17) 0.021(2)
F3 0.029(3) 0.072(5) 0.045(4) -0.015(4) 0.020(3) -0.034(3)
F3A 0.017(2) 0.071(4) 0.041(3) 0.003(3) 0.013(2) 0.002(3)
C4 0.025(2) 0.033(3) 0.029(2) -0.008(2) 0.0191(19) 0.0014(19)
N4 0.0239(17) 0.042(3) 0.0199(19) -0.0083(18) 0.0115(15) -0.0158(18)
F4 0.060(4) 0.030(3) 0.060(5) 0.020(3) 0.022(4) 0.008(3)
F4A 0.077(4) 0.027(2) 0.062(4) -0.0137(19) 0.044(3) -0.015(2)
F5 0.031(3) 0.063(5) 0.029(3) -0.018(3) 0.012(2) -0.029(3)
F5A 0.016(2) 0.064(4) 0.051(4) -0.007(3) 0.010(2) -0.011(2)
C5 0.034(3) 0.068(5) 0.050(4) -0.025(3) 0.019(3) -0.017(3)
C6 0.054(3) 0.036(3) 0.060(4) 0.005(3) 0.045(3) 0.009(2)
F6 0.048(4) 0.063(4) 0.022(3) -0.006(2) 0.023(3) 0.006(3)
F6A 0.042(3) 0.077(4) 0.038(3) -0.023(3) 0.028(2) -0.017(3)
C7 0.054(3) 0.032(3) 0.028(2) -0.005(2) 0.023(2) 0.009(2)
C8 0.058(2) 0.027(2) 0.027(2) 0.0114(16) 0.0271(19) 0.0246(17)
C9 0.044(2) 0.0360(19) 0.0352(17) 0.0034(15) 0.0296(17) 0.0110(14)
C10 0.0391(17) 0.0235(13) 0.0253(14) 0.0017(9) 0.0156(14) 0.0075(13)
C11 0.045(3) 0.029(3) 0.024(2) 0.006(2) 0.021(2) 0.009(2)
C12 0.022(2) 0.031(2) 0.0086(18) 0.0063(14) 0.0064(15) -0.0008(16)
C13 0.0099(19) 0.054(3) 0.021(3) -0.012(2) 0.0010(18) -0.0129(18)
C14 0.029(2) 0.056(3) 0.026(2) -0.019(2) 0.0134(18) -0.022(3)
C15 0.023(2) 0.025(2) 0.0142(19) 0.0046(16) 0.0071(16) 0.0023(17)
C16 0.046(3) 0.032(3) 0.030(2) -0.0059(19) 0.021(2) -0.019(2)
C17 0.073(4) 0.038(3) 0.058(4) 0.012(3) 0.057(4) 0.006(3)
C18 0.032(2) 0.060(4) 0.044(3) 0.038(3) 0.016(2) 0.009(2)
C19 0.059(3) 0.047(3) 0.0203(19) -0.0040(17) 0.0260(18) -0.027(2)
C20 0.0384(18) 0.0231(13) 0.0256(14) -0.0010(9) 0.0158(15) -0.0106(13)
C21 0.045(2) 0.043(2) 0.0323(16) -0.0028(13) 0.0258(16) -0.0173(14)
C22 0.049(3) 0.021(2) 0.015(2) 0.0017(17) 0.019(2) -0.011(2)

loop_
_atom_type_symbol
_atom_type_description
_atom_type_scat_dispersion_real
_atom_type_scat_dispersion_imag
_atom_type_scat_source
C C 0.0033 0.0016 'International Tables Vol C Tables 4.2.6.8 and 6.1.1.4'
H H 0.0000 0.0000 'International Tables Vol C Tables 4.2.6.8 and 6.1.1.4'
N N 0.0061 0.0033 'International Tables Vol C Tables 4.2.6.8 and 6.1.1.4'
F F 0.0171 0.0103 'International Tables Vol C Tables 4.2.6.8 and 6.1.1.4'
P P 0.1023 0.0942 'International Tables Vol C Tables 4.2.6.8 and 6.1.1.4'
Rh Rh -1.1178 0.9187 'International Tables Vol C Tables 4.2.6.8 and 6.1.1.4'

loop_
_geom_angle_atom_site_label_1
_geom_angle_atom_site_label_2
_geom_angle_atom_site_label_3
_geom_angle
C22 Rh1 C12 79.0(2)
C22 Rh1 C11 105.39(9)
C12 Rh1 C11 95.7(3)
C22 Rh1 C1 96.5(2)
C12 Rh1 C1 173.14(8)
C11 Rh1 C1 80.4(2)
F2A P1 F6 148.1(3)
F2A P1 F4A 95.4(5)
F6 P1 F4A 115.0(5)
F2A P1 F3A 93.2(4)
F6 P1 F3A 94.8(5)
F4A P1 F3A 92.6(5)
F2A P1 F5 90.5(5)
F6 P1 F5 97.4(5)
F4A P1 F5 57.9(5)
F3A P1 F5 150.4(3)
F2A P1 F4 114.2(6)
F6 P1 F4 96.6(6)
F4A P1 F4 36.9(2)
F3A P1 F4 61.3(5)
F5 P1 F4 90.5(5)
F2A P1 F3 79.2(5)
F6 P1 F3 92.7(6)
F4A P1 F3 120.2(5)
F3A P1 F3 30.2(5)
F5 P1 F3 169.4(5)
F4 P1 F3 91.5(5)
F2A P1 F1A 94.1(5)
F6 P1 F1A 55.3(5)
F4A P1 F1A 170.3(4)
F3A P1 F1A 88.8(4)
F5 P1 F1A 120.2(5)
F4 P1 F1A 138.5(6)
F3 P1 F1A 63.6(4)
F2A P1 F1 55.1(5)
F6 P1 F1 94.3(5)
F4A P1 F1 135.2(5)
F3A P1 F1 119.2(5)
F5 P1 F1 86.7(5)
F4 P1 F1 168.9(6)
F3 P1 F1 89.4(5)
F1A P1 F1 50.8(2)
F2A P1 F5A 95.5(4)
F6 P1 F5A 75.9(5)
F4A P1 F5A 90.2(4)
F3A P1 F5A 170.6(5)
F5 P1 F5A 33.3(4)
F4 P1 F5A 117.7(4)
F3 P1 F5A 149.4(2)
F1A P1 F5A 86.9(4)
F1 P1 F5A 63.8(4)
F2A P1 F6A 178.3(5)
F6 P1 F6A 30.2(5)
F4A P1 F6A 86.2(4)
F3A P1 F6A 87.4(4)
F5 P1 F6A 89.7(4)
F4 P1 F6A 67.4(5)
F3 P1 F6A 100.6(5)
F1A P1 F6A 84.3(4)
F1 P1 F6A 123.2(4)
F5A P1 F6A 83.8(4)
F2A P1 F2 29.8(5)
F6 P1 F2 177.9(5)
F4A P1 F2 67.0(5)
F3A P1 F2 85.6(4)
F5 P1 F2 83.1(5)
F4 P1 F2 85.4(5)
F3 P1 F2 86.7(5)
F1A P1 F2 122.7(5)
F1 P1 F2 83.7(5)
F5A P1 F2 103.7(5)
F6A P1 F2 151.9(3)
N1 C1 N2 104.7(5)
N1 C1 Rh1 140.5(4)
N2 C1 Rh1 114.8(4)
C1 N1 C2 112.6(5)
C1 N1 C4 123.9(4)
C2 N1 C4 123.4(5)
C3 C2 N1 105.1(6)
C3 N2 C1 111.0(5)
C3 N2 C8 128.8(5)
C1 N2 C8 120.2(5)
C12 N3 C13 106.8(5)
C12 N3 C15 125.4(4)
C13 N3 C15 127.7(5)
N2 C3 C2 106.6(5)
C7 C4 C6 111.3(5)
C7 C4 N1 108.9(5)
C6 C4 N1 107.5(5)
C7 C4 C5 112.1(6)
C6 C4 C5 109.0(6)
N1 C4 C5 107.8(5)
C12 N4 C14 110.9(5)
C12 N4 C19 118.4(4)
C14 N4 C19 130.5(5)
C10 C8 N2 108.2(4)
C10 C8 C11 114.2(5)
N2 C8 C11 106.4(4)
C10 C8 C9 109.3(4)
N2 C8 C9 104.9(5)
C11 C8 C9 113.3(4)
C8 C11 Rh1 114.9(4)
N4 C12 N3 106.1(5)
N4 C12 Rh1 116.4(4)
N3 C12 Rh1 137.5(4)
C14 C13 N3 109.8(6)
C13 C14 N4 106.3(5)
N3 C15 C18 110.3(4)
N3 C15 C17 109.6(5)
C18 C15 C17 110.9(5)
N3 C15 C16 109.1(4)
C18 C15 C16 105.7(6)
C17 C15 C16 111.2(5)
C21 C19 N4 114.6(5)
C21 C19 C22 109.0(4)
N4 C19 C22 104.5(5)
C21 C19 C20 107.9(4)
N4 C19 C20 110.5(4)
C22 C19 C20 110.3(5)
C19 C22 Rh1 113.7(3)

loop_
_geom_bond_atom_site_label_1
_geom_bond_atom_site_label_2
_geom_bond_distance
Rh1 C22 2.014(5)
Rh1 C12 2.015(6)
Rh1 C11 2.014(6)
Rh1 C1 2.049(6)
P1 F2A 1.475(7)
P1 F6 1.483(7)
P1 F4A 1.535(6)
P1 F3A 1.569(6)
P1 F5 1.587(6)
P1 F4 1.587(7)
P1 F3 1.594(6)
P1 F1A 1.634(5)
P1 F1 1.630(6)
P1 F5A 1.635(6)
P1 F6A 1.691(6)
P1 F2 1.712(6)
C1 N1 1.305(8)
C1 N2 1.378(7)
N1 C2 1.378(8)
N1 C4 1.526(7)
C2 C3 1.382(9)
N2 C3 1.345(7)
N2 C8 1.459(7)
N3 C12 1.401(7)
N3 C13 1.409(7)
N3 C15 1.457(8)
C4 C7 1.457(9)
C4 C6 1.504(9)
C4 C5 1.548(9)
N4 C12 1.324(8)
N4 C14 1.417(7)
N4 C19 1.497(8)
C8 C10 1.431(7)
C8 C11 1.572(8)
C8 C9 1.602(8)
C13 C14 1.303(10)
C15 C18 1.505(8)
C15 C17 1.531(8)
C15 C16 1.571(9)
C19 C21 1.455(7)
C19 C22 1.523(8)
C19 C20 1.627(8)

loop_
_geom_torsion_atom_site_label_1
_geom_torsion_atom_site_label_2
_geom_torsion_atom_site_label_3
_geom_torsion_atom_site_label_4
_geom_torsion
C22 Rh1 C1 N1 84.8(8)
C12 Rh1 C1 N1 134(3)
C11 Rh1 C1 N1 -170.6(8)
C22 Rh1 C1 N2 -92.5(5)
C12 Rh1 C1 N2 -43(3)
C11 Rh1 C1 N2 12.1(4)
N2 C1 N1 C2 1.8(7)
Rh1 C1 N1 C2 -175.6(6)
N2 C1 N1 C4 179.6(5)
Rh1 C1 N1 C4 2.2(11)
C1 N1 C2 C3 -2.4(8)
C4 N1 C2 C3 179.8(6)
N1 C1 N2 C3 -0.6(7)
Rh1 C1 N2 C3 177.6(4)
N1 C1 N2 C8 177.1(5)
Rh1 C1 N2 C8 -4.7(7)
C1 N2 C3 C2 -0.9(8)
C8 N2 C3 C2 -178.3(6)
N1 C2 C3 N2 1.9(8)
C1 N1 C4 C7 30.5(8)
C2 N1 C4 C7 -151.9(6)
C1 N1 C4 C6 -90.2(7)
C2 N1 C4 C6 87.3(7)
C1 N1 C4 C5 152.4(7)
C2 N1 C4 C5 -30.0(9)
C3 N2 C8 C10 -68.1(8)
C1 N2 C8 C10 114.7(6)
C3 N2 C8 C11 168.8(6)
C1 N2 C8 C11 -8.5(7)
C3 N2 C8 C9 48.5(7)
C1 N2 C8 C9 -128.7(5)
C10 C8 C11 Rh1 -101.1(5)
N2 C8 C11 Rh1 18.2(6)
C9 C8 C11 Rh1 132.9(4)
C22 Rh1 C11 C8 77.4(5)
C12 Rh1 C11 C8 157.5(5)
C1 Rh1 C11 C8 -16.8(5)
C14 N4 C12 N3 -2.8(7)
C19 N4 C12 N3 -178.2(5)
C14 N4 C12 Rh1 175.8(5)
C19 N4 C12 Rh1 0.3(8)
C13 N3 C12 N4 1.9(7)
C15 N3 C12 N4 178.6(5)
C13 N3 C12 Rh1 -176.2(6)
C15 N3 C12 Rh1 0.5(10)
C22 Rh1 C12 N4 13.9(5)
C11 Rh1 C12 N4 -90.8(5)
C1 Rh1 C12 N4 -36(3)
C22 Rh1 C12 N3 -168.2(7)
C11 Rh1 C12 N3 87.2(7)
C1 Rh1 C12 N3 142(3)
C12 N3 C13 C14 -0.4(8)
C15 N3 C13 C14 -176.9(6)
N3 C13 C14 N4 -1.3(8)
C12 N4 C14 C13 2.6(8)
C19 N4 C14 C13 177.3(6)
C12 N3 C15 C18 150.5(6)
C13 N3 C15 C18 -33.5(9)
C12 N3 C15 C17 -87.1(7)
C13 N3 C15 C17 88.9(7)
C12 N3 C15 C16 34.8(8)
C13 N3 C15 C16 -149.2(6)
C12 N4 C19 C21 -138.5(6)
C14 N4 C19 C21 47.1(9)
C12 N4 C19 C22 -19.3(7)
C14 N4 C19 C22 166.2(6)
C12 N4 C19 C20 99.3(6)
C14 N4 C19 C20 -75.1(7)
C21 C19 C22 Rh1 152.8(4)
N4 C19 C22 Rh1 29.9(6)
C20 C19 C22 Rh1 -88.9(5)
C12 Rh1 C22 C19 -24.8(5)
C11 Rh1 C22 C19 68.1(6)
C1 Rh1 C22 C19 149.9(5)
